data_1567911
loop_
_publ_author_name
'Mikhailova, Julia A.'
'Aksenov, Sergey M.'
'Pakhomovsky, Yakov A.'
'Moine, Bertrand N.'
'Duss\'eaux, Camille'
'Vaitieva, Yulia A.'
'Voronin, Mikhail'

_publ_section_title
;
 Iron in Nepheline: Crystal Chemical Features and Petrological
 Applications
;
_journal_issue 10
_journal_name_full Minerals
_journal_page_first 1257
_journal_paper_doi 10.3390/min12101257
_journal_volume 12
_journal_year 2022
_chemical_formula_sum 'Al3.585 K0.71 Na2.875 O16 Si4.415'
_chemical_formula_weight 570.6
_space_group_IT_number 173
_space_group_name_Hall 'P 6c'
_space_group_name_H-M_alt 'P 63'
_symmetry_cell_setting hexagonal
_symmetry_Int_Tables_number 173
_symmetry_space_group_name_Hall 'P 6c'
_symmetry_space_group_name_H-M 'P 63'
_cell_angle_alpha 90
_cell_angle_beta 90
_cell_angle_gamma 120
_cell_formula_units_Z 2
_cell_length_a 9.9965(7)
_cell_length_b 9.9965(7)
_cell_length_c 8.3796(17)
_cell_measurement_reflns_used 1692
_cell_measurement_temperature 293
_cell_measurement_theta_max 33.55
_cell_measurement_theta_min 3.38
_cell_volume 725.19(16)
_diffrn_ambient_temperature 293
_diffrn_detector 'Hybrid Pixel Array Detector'
_diffrn_detector_area_resol_mean 10.0000
_diffrn_measured_fraction_theta_full 0.95
_diffrn_measured_fraction_theta_max 0.89
_diffrn_measurement_device 'four-circle diffractometer'
_diffrn_measurement_device_type 'XtaLAB Synergy, Single source at home/near, HyPix'
_diffrn_measurement_method '\w scans'
_diffrn_radiation_monochromator mirror
_diffrn_radiation_probe x-ray
_diffrn_radiation_source 'X-ray tube'
_diffrn_radiation_type 'Mo K\a'
_diffrn_radiation_wavelength 0.71073
_diffrn_reflns_av_R_equivalents 0.015
_diffrn_reflns_av_unetI/netI 0.011
_diffrn_reflns_limit_h_max 0
_diffrn_reflns_limit_h_min -12
_diffrn_reflns_limit_k_max 15
_diffrn_reflns_limit_k_min 0
_diffrn_reflns_limit_l_max 12
_diffrn_reflns_limit_l_min -12
_diffrn_reflns_number 1692
_diffrn_reflns_theta_full 32.59
_diffrn_reflns_theta_max 33.55
_diffrn_reflns_theta_min 3.38
_diffrn_source 'micro-focus sealed X-ray tube'
_exptl_absorpt_coefficient_mu 1.045
_exptl_crystal_density_diffrn 2.613
_exptl_crystal_description 'anhedral grain'
_exptl_crystal_F_000 561
_refine_diff_density_max 0.27
_refine_diff_density_min -0.27
_refine_ls_abs_structure_details '  722 of Friedel pairs used in the refinement'
_refine_ls_abs_structure_Flack 0.07(6)
_refine_ls_goodness_of_fit_gt 1.13
_refine_ls_goodness_of_fit_ref 1.12
_refine_ls_number_constraints 1
_refine_ls_number_parameters 99
_refine_ls_number_reflns 1623
_refine_ls_number_restraints 0
_refine_ls_R_factor_all 0.0204
_refine_ls_R_factor_gt 0.0191
_refine_ls_shift/su_max 0.0288
_refine_ls_shift/su_mean 0.0093
_refine_ls_structure_factor_coef F
_refine_ls_weighting_details w=1/(\s^2^(F)+0.0004F^2^)
_refine_ls_weighting_scheme sigma
_refine_ls_wR_factor_gt 0.0282
_refine_ls_wR_factor_ref 0.0286
_reflns_number_gt 1551
_reflns_number_total 1623
_reflns_threshold_expression I>2\s(I)
_cod_data_source_file Aks_LV-00-16.cif
_cod_data_source_block LV-00-16
_cod_depositor_comments
;
The following automatic conversions were performed:

data item '_diffrn_radiation_probe' value 'X-ray' was changed to
'x-ray' in accordance with the
/home/data/users/saulius/crontab/automatic-downloads/current/MDPI/lib/dictionaries/cif_core.dic
dictionary named 'cif_core.dic' version 2.4.2 last updated on
2011-04-26.

Automatic conversion script
Id: cif_fix_values 7556 2019-12-06 15:28:31Z antanas 
;
_cod_database_code 1567911

loop_
_space_group_symop_id
_space_group_symop_operation_xyz
1 x,y,z
2 -y,x-y,z
3 -x+y,-x,z
4 -x,-y,z+1/2
5 y,-x+y,z+1/2
6 x-y,x,z+1/2

loop_
_atom_site_label
_atom_site_type_symbol
_atom_site_fract_x
_atom_site_fract_y
_atom_site_fract_z
_atom_site_adp_type
_atom_site_U_iso_or_equiv
_atom_site_site_symmetry_multiplicity
_atom_site_occupancy
_atom_site_calc_flag
_atom_site_refinement_flags
_atom_site_disorder_assembly
_atom_site_disorder_group
K_a K 0 0 0.01166(14) Uani 0.0282(3) 2 0.720(5) d . . .
Na_b Na 0.99755(5) 0.55432(6) 0.51828(14) Uani 0.0232(2) 6 0.966(4) d . . .
Al_t(1) Al 0.666667 0.333333 0.21143(11) Uani 0.0116(3) 2 1.019(7) d . . .
Si_t(2) Si 0.333333 0.666667 0.32255(10) Uani 0.0103(2) 2 0.965(7) d . . .
Si_t(3) Si 0.76033(4) 0.66619(4) 0.33242(6) Uani 0.00992(15) 6 0.980(4) d . . .
Al_t(4) Al 0.09353(4) 0.76120(4) 0.20566(7) Uani 0.00972(18) 6 0.997(5) d . . .
O1 O 0.3686(10) 0.7099(5) 0.5129(5) Uani 0.031(2) 6 0.3333 d . . .
O2 O 0.71074(10) 0.68349(13) 0.51190(19) Uani 0.0284(4) 6 1 d . . .
O3 O 0.17329(15) 0.65018(16) 0.2608(2) Uani 0.0337(5) 6 1 d . . .
O4 O 0.65191(16) 0.48970(15) 0.2737(2) Uani 0.0307(4) 6 1 d . . .
O5 O 0.94061(12) 0.71386(13) 0.33370(17) Uani 0.0171(4) 6 1 d . . .
O6 O 0.73349(13) 0.77637(13) 0.21103(18) Uani 0.0199(4) 6 1 d . . .

loop_
_atom_site_aniso_label
_atom_site_aniso_type_symbol
_atom_site_aniso_U_11
_atom_site_aniso_U_22
_atom_site_aniso_U_33
_atom_site_aniso_U_12
_atom_site_aniso_U_13
_atom_site_aniso_U_23
K_a K 0.0239(3) 0.0239(3) 0.0369(5) 0.01195(15) 0 0
Na_b Na 0.0313(3) 0.0247(3) 0.0196(3) 0.0185(2) -0.0014(3) -0.0009(3)
Al_t(1) Al 0.0108(3) 0.0108(3) 0.0132(4) 0.00538(16) 0 0
Si_t(2) Si 0.0106(3) 0.0106(3) 0.0098(4) 0.00529(16) 0 0
Si_t(3) Si 0.00895(19) 0.01003(19) 0.0121(2) 0.00570(13) 0.00084(15) 0.00029(16)
Al_t(4) Al 0.0071(2) 0.0084(2) 0.0127(3) 0.00315(13) 0.00047(17) -0.00033(16)
O1 O 0.045(4) 0.033(2) 0.0145(9) 0.018(2) 0.001(2) 0.0042(16)
O2 O 0.0227(4) 0.0560(6) 0.0151(4) 0.0262(4) 0.0004(5) 0.0003(6)
O3 O 0.0115(5) 0.0140(5) 0.0764(10) 0.0070(4) -0.0041(5) 0.0027(5)
O4 O 0.0154(5) 0.0103(5) 0.0668(8) 0.0068(4) -0.0052(5) -0.0057(5)
O5 O 0.0117(4) 0.0219(5) 0.0175(5) 0.0084(4) 0.0003(4) -0.0013(4)
O6 O 0.0251(5) 0.0202(5) 0.0214(6) 0.0166(4) 0.0033(4) 0.0052(4)

loop_
_atom_type_symbol
_atom_type_scat_dispersion_real
_atom_type_scat_dispersion_imag
_atom_type_scat_source
Al 0.0645 0.0514 'International Tables Vol C tables 4.2.6.8 and 6.1.1.1'
K 0.2009 0.2494 'International Tables Vol C tables 4.2.6.8 and 6.1.1.1'
Na 0.0362 0.0249 'International Tables Vol C tables 4.2.6.8 and 6.1.1.1'
O 0.0106 0.0060 'International Tables Vol C tables 4.2.6.8 and 6.1.1.1'
Si 0.0817 0.0704 'International Tables Vol C tables 4.2.6.8 and 6.1.1.1'

loop_
_exptl_crystal_face_index_h
_exptl_crystal_face_index_k
_exptl_crystal_face_index_l
_exptl_crystal_face_perp_dist
? ? ? ?

loop_
_geom_angle_atom_site_label_1
_geom_angle_atom_site_label_2
_geom_angle_atom_site_label_3
_geom_angle_site_symmetry_1
_geom_angle_site_symmetry_2
_geom_angle_site_symmetry_3
_geom_angle
_geom_angle_publ_flag
K_a K_a K_a 4_554 . 4_555 180 ?
K_a K_a Na_b 4_554 . 4_664 90.71(2) ?
K_a K_a Na_b 4_554 . 5_454 90.71(2) ?
K_a K_a Na_b 4_554 . 6_544 90.71(2) ?
K_a K_a Si_t(3) 4_554 . 4_664 63.25(2) ?
K_a K_a Si_t(3) 4_554 . 5_454 63.25(2) ?
K_a K_a Si_t(3) 4_554 . 6_544 63.25(2) ?
K_a K_a Al_t(4) 4_554 . 1_545 118.72(2) ?
K_a K_a Al_t(4) 4_554 . 2_665 118.72(2) ?
K_a K_a Al_t(4) 4_554 . 3_455 118.72(2) ?
K_a K_a Al_t(4) 4_554 . 4_564 49.168(16) ?
K_a K_a Al_t(4) 4_554 . 5_444 49.168(16) ?
K_a K_a Al_t(4) 4_554 . 6_654 49.168(16) ?
K_a K_a Na_b 4_555 . 4_664 89.29(2) ?
K_a K_a Na_b 4_555 . 5_454 89.29(2) ?
K_a K_a Na_b 4_555 . 6_544 89.29(2) ?
K_a K_a Si_t(3) 4_555 . 4_664 116.75(2) ?
K_a K_a Si_t(3) 4_555 . 5_454 116.75(2) ?
K_a K_a Si_t(3) 4_555 . 6_544 116.75(2) ?
K_a K_a Al_t(4) 4_555 . 1_545 61.28(2) ?
K_a K_a Al_t(4) 4_555 . 2_665 61.28(2) ?
K_a K_a Al_t(4) 4_555 . 3_455 61.28(2) ?
K_a K_a Al_t(4) 4_555 . 4_564 130.832(16) ?
K_a K_a Al_t(4) 4_555 . 5_444 130.832(16) ?
K_a K_a Al_t(4) 4_555 . 6_654 130.832(16) ?
Na_b K_a Na_b 4_664 . 5_454 119.985(13) ?
Na_b K_a Na_b 4_664 . 6_544 119.985(10) ?
Na_b K_a Si_t(3) 4_664 . 4_664 50.336(14) ?
Na_b K_a Si_t(3) 4_664 . 5_454 77.984(14) ?
Na_b K_a Si_t(3) 4_664 . 6_544 149.69(3) ?
Na_b K_a Al_t(4) 4_664 . 1_545 146.77(3) ?
Na_b K_a Al_t(4) 4_664 . 2_665 50.359(16) ?
Na_b K_a Al_t(4) 4_664 . 3_455 77.496(14) ?
Na_b K_a Al_t(4) 4_664 . 4_564 44.052(17) ?
Na_b K_a Al_t(4) 4_664 . 5_444 123.60(2) ?
Na_b K_a Al_t(4) 4_664 . 6_654 100.940(18) ?
Na_b K_a Na_b 5_454 . 6_544 119.985(13) ?
Na_b K_a Si_t(3) 5_454 . 4_664 149.69(3) ?
Na_b K_a Si_t(3) 5_454 . 5_454 50.336(16) ?
Na_b K_a Si_t(3) 5_454 . 6_544 77.984(15) ?
Na_b K_a Al_t(4) 5_454 . 1_545 77.496(15) ?
Na_b K_a Al_t(4) 5_454 . 2_665 146.77(3) ?
Na_b K_a Al_t(4) 5_454 . 3_455 50.359(15) ?
Na_b K_a Al_t(4) 5_454 . 4_564 100.940(19) ?
Na_b K_a Al_t(4) 5_454 . 5_444 44.052(18) ?
Na_b K_a Al_t(4) 5_454 . 6_654 123.60(2) ?
Na_b K_a Si_t(3) 6_544 . 4_664 77.984(14) ?
Na_b K_a Si_t(3) 6_544 . 5_454 149.69(3) ?
Na_b K_a Si_t(3) 6_544 . 6_544 50.336(14) ?
Na_b K_a Al_t(4) 6_544 . 1_545 50.359(13) ?
Na_b K_a Al_t(4) 6_544 . 2_665 77.496(15) ?
Na_b K_a Al_t(4) 6_544 . 3_455 146.77(3) ?
Na_b K_a Al_t(4) 6_544 . 4_564 123.60(2) ?
Na_b K_a Al_t(4) 6_544 . 5_444 100.940(19) ?
Na_b K_a Al_t(4) 6_544 . 6_654 44.052(18) ?
Si_t(3) K_a Si_t(3) 4_664 . 5_454 101.31(3) ?
Si_t(3) K_a Si_t(3) 4_664 . 6_544 101.31(3) ?
Si_t(3) K_a Al_t(4) 4_664 . 1_545 127.464(11) ?
Si_t(3) K_a Al_t(4) 4_664 . 2_665 55.465(17) ?
Si_t(3) K_a Al_t(4) 4_664 . 3_455 127.402(12) ?
Si_t(3) K_a Al_t(4) 4_664 . 4_564 50.766(15) ?
Si_t(3) K_a Al_t(4) 4_664 . 5_444 112.42(3) ?
Si_t(3) K_a Al_t(4) 4_664 . 6_654 50.821(15) ?
Si_t(3) K_a Si_t(3) 5_454 . 6_544 101.31(3) ?
Si_t(3) K_a Al_t(4) 5_454 . 1_545 127.402(12) ?
Si_t(3) K_a Al_t(4) 5_454 . 2_665 127.464(15) ?
Si_t(3) K_a Al_t(4) 5_454 . 3_455 55.465(17) ?
Si_t(3) K_a Al_t(4) 5_454 . 4_564 50.821(15) ?
Si_t(3) K_a Al_t(4) 5_454 . 5_444 50.766(17) ?
Si_t(3) K_a Al_t(4) 5_454 . 6_654 112.42(3) ?
Si_t(3) K_a Al_t(4) 6_544 . 1_545 55.465(17) ?
Si_t(3) K_a Al_t(4) 6_544 . 2_665 127.402(13) ?
Si_t(3) K_a Al_t(4) 6_544 . 3_455 127.464(11) ?
Si_t(3) K_a Al_t(4) 6_544 . 4_564 112.42(3) ?
Si_t(3) K_a Al_t(4) 6_544 . 5_444 50.821(16) ?
Si_t(3) K_a Al_t(4) 6_544 . 6_654 50.766(14) ?
Al_t(4) K_a Al_t(4) 1_545 . 2_665 98.84(3) ?
Al_t(4) K_a Al_t(4) 1_545 . 3_455 98.84(3) ?
Al_t(4) K_a Al_t(4) 1_545 . 4_564 167.88(3) ?
Al_t(4) K_a Al_t(4) 1_545 . 5_444 88.989(16) ?
Al_t(4) K_a Al_t(4) 1_545 . 6_654 88.989(15) ?
Al_t(4) K_a Al_t(4) 2_665 . 3_455 98.84(3) ?
Al_t(4) K_a Al_t(4) 2_665 . 4_564 88.989(16) ?
Al_t(4) K_a Al_t(4) 2_665 . 5_444 167.88(3) ?
Al_t(4) K_a Al_t(4) 2_665 . 6_654 88.989(15) ?
Al_t(4) K_a Al_t(4) 3_455 . 4_564 88.989(15) ?
Al_t(4) K_a Al_t(4) 3_455 . 5_444 88.989(15) ?
Al_t(4) K_a Al_t(4) 3_455 . 6_654 167.88(3) ?
Al_t(4) K_a Al_t(4) 4_564 . 5_444 81.88(2) ?
Al_t(4) K_a Al_t(4) 4_564 . 6_654 81.88(2) ?
Al_t(4) K_a Al_t(4) 5_444 . 6_654 81.88(2) ?
K_a Na_b Al_t(1) 4_665 . 4_765 99.582(15) ?
K_a Na_b Si_t(3) 4_665 . 3_665 146.44(4) ?
K_a Na_b Si_t(3) 4_665 . 6_655 60.88(2) ?
K_a Na_b Al_t(4) 4_665 . 1_655 59.21(2) ?
K_a Na_b Al_t(4) 4_665 . 4_665 147.70(4) ?
K_a Na_b Al_t(4) 4_665 . 5_555 48.751(15) ?
Al_t(1) Na_b Si_t(3) 4_765 . 3_665 107.97(2) ?
Al_t(1) Na_b Si_t(3) 4_765 . 6_655 57.17(2) ?
Al_t(1) Na_b Al_t(4) 4_765 . 1_655 104.64(2) ?
Al_t(1) Na_b Al_t(4) 4_765 . 4_665 80.74(2) ?
Al_t(1) Na_b Al_t(4) 4_765 . 5_555 113.66(3) ?
Si_t(3) Na_b Si_t(3) 3_665 . 6_655 151.98(4) ?
Si_t(3) Na_b Al_t(4) 3_665 . 1_655 94.78(3) ?
Si_t(3) Na_b Al_t(4) 3_665 . 4_665 58.25(2) ?
Si_t(3) Na_b Al_t(4) 3_665 . 5_555 129.329(18) ?
Si_t(3) Na_b Al_t(4) 6_655 . 1_655 111.48(2) ?
Si_t(3) Na_b Al_t(4) 6_655 . 4_665 94.37(3) ?
Si_t(3) Na_b Al_t(4) 6_655 . 5_555 56.57(2) ?
Al_t(4) Na_b Al_t(4) 1_655 . 4_665 152.35(4) ?
Al_t(4) Na_b Al_t(4) 1_655 . 5_555 101.21(2) ?
Al_t(4) Na_b Al_t(4) 4_665 . 5_555 101.20(3) ?
Na_b Al_t(1) Na_b 4_764 . 5_564 98.90(3) ?
Na_b Al_t(1) Na_b 4_764 . 6_544 98.90(3) ?
Na_b Al_t(1) Na_b 5_564 . 6_544 98.90(3) ?
O1 Si_t(2) O1 . . 2_665 24.2(3) ?
O1 Si_t(2) O1 . . 3_565 24.2(4) ?
O1 Si_t(2) O3 . . . 114.2(4) ?
O1 Si_t(2) O3 . . 2_665 116.2(3) ?
O1 Si_t(2) O3 . . 3_565 94.77(19) ?
O1 Si_t(2) O1 2_665 . 3_565 24.2(6) ?
O1 Si_t(2) O3 2_665 . . 94.8(2) ?
O1 Si_t(2) O3 2_665 . 2_665 114.2(4) ?
O1 Si_t(2) O3 2_665 . 3_565 116.2(3) ?
O1 Si_t(2) O3 3_565 . . 116.2(4) ?
O1 Si_t(2) O3 3_565 . 2_665 94.8(4) ?
O1 Si_t(2) O3 3_565 . 3_565 114.2(3) ?
O3 Si_t(2) O3 . . 2_665 110.18(9) ?
O3 Si_t(2) O3 . . 3_565 110.18(10) ?
O3 Si_t(2) O3 2_665 . 3_565 110.18(10) ?
K_a Si_t(3) Na_b 4_665 . 2_655 116.16(3) ?
K_a Si_t(3) Na_b 4_665 . 5_564 137.23(2) ?
K_a Si_t(3) O2 4_665 . . 65.19(4) ?
K_a Si_t(3) O4 4_665 . . 169.09(8) ?
K_a Si_t(3) O5 4_665 . . 64.23(5) ?
K_a Si_t(3) O6 4_665 . . 83.26(5) ?
Na_b Si_t(3) Na_b 2_655 . 5_564 85.50(3) ?
Na_b Si_t(3) O2 2_655 . . 51.45(4) ?
Na_b Si_t(3) O4 2_655 . . 60.01(7) ?
Na_b Si_t(3) O5 2_655 . . 139.73(6) ?
Na_b Si_t(3) O6 2_655 . . 109.87(5) ?
Na_b Si_t(3) O2 5_564 . . 128.70(4) ?
Na_b Si_t(3) O4 5_564 . . 53.68(7) ?
Na_b Si_t(3) O5 5_564 . . 122.78(6) ?
Na_b Si_t(3) O6 5_564 . . 54.14(5) ?
O2 Si_t(3) O4 . . . 108.96(8) ?
O2 Si_t(3) O5 . . . 108.53(7) ?
O2 Si_t(3) O6 . . . 110.33(8) ?
O4 Si_t(3) O5 . . . 111.32(8) ?
O4 Si_t(3) O6 . . . 107.61(8) ?
O5 Si_t(3) O6 . . . 110.08(7) ?
K_a Al_t(4) K_a 1_565 . 4_565 69.55(3) ?
K_a Al_t(4) Na_b 1_565 . 1_455 139.12(2) ?
K_a Al_t(4) Na_b 1_565 . 4_664 114.47(3) ?
K_a Al_t(4) Na_b 1_565 . 6_554 80.89(2) ?
K_a Al_t(4) Na_b 4_565 . 1_455 76.74(2) ?
K_a Al_t(4) Na_b 4_565 . 4_664 151.435(17) ?
K_a Al_t(4) Na_b 4_565 . 6_554 110.335(18) ?
Na_b Al_t(4) Na_b 1_455 . 4_664 85.35(3) ?
Na_b Al_t(4) Na_b 1_455 . 6_554 133.74(3) ?
Na_b Al_t(4) Na_b 4_664 . 6_554 98.14(2) ?
Si_t(2) O1 O1 . . 2_665 77.9(5) ?
Si_t(2) O1 O1 . . 3_565 77.9(5) ?
O1 O1 O1 2_665 . 3_565 60.0(14) ?

loop_
_geom_bond_atom_site_label_1
_geom_bond_atom_site_label_2
_geom_bond_site_symmetry_1
_geom_bond_site_symmetry_2
_geom_bond_distance
_geom_bond_publ_flag
K_a K_a . 4_554 4.190(2) ?
K_a K_a . 4_555 4.190(2) ?
K_a Na_b . 4_664 4.4434(9) ?
K_a Na_b . 5_454 4.4434(10) ?
K_a Na_b . 6_544 4.4434(10) ?
K_a Si_t(3) . 4_664 3.3371(9) ?
K_a Si_t(3) . 5_454 3.3371(9) ?
K_a Si_t(3) . 6_544 3.3371(8) ?
K_a Al_t(4) . 1_545 3.3834(9) ?
K_a Al_t(4) . 2_665 3.3834(10) ?
K_a Al_t(4) . 3_455 3.3834(10) ?
K_a Al_t(4) . 4_564 3.9217(12) ?
K_a Al_t(4) . 5_444 3.9217(12) ?
K_a Al_t(4) . 6_654 3.9217(12) ?
Na_b Al_t(1) . 4_765 3.3732(10) ?
Na_b Si_t(3) . 3_665 3.2057(10) ?
Na_b Si_t(3) . 6_655 3.1803(14) ?
Na_b Al_t(4) . 1_655 3.1742(14) ?
Na_b Al_t(4) . 4_665 3.2204(10) ?
Na_b Al_t(4) . 5_555 3.4653(11) ?
Si_t(2) O1 . . 1.644(4) ?
Si_t(2) O1 . 2_665 1.644(4) ?
Si_t(2) O1 . 3_565 1.644(5) ?
Si_t(2) O3 . . 1.6096(17) ?
Si_t(2) O3 . 2_665 1.610(2) ?
Si_t(2) O3 . 3_565 1.6096(14) ?
Si_t(3) O2 . . 1.6197(17) ?
Si_t(3) O4 . . 1.6178(14) ?
Si_t(3) O5 . . 1.6174(13) ?
Si_t(3) O6 . . 1.6172(16) ?
O1 O1 . 2_665 0.690(9) ?
O1 O1 . 3_565 0.690(11) ?

loop_
_geom_hbond_atom_site_label_D
_geom_hbond_atom_site_label_H
_geom_hbond_atom_site_label_A
_geom_hbond_site_symmetry_D
_geom_hbond_site_symmetry_H
_geom_hbond_site_symmetry_A
_geom_hbond_distance_DH
_geom_hbond_distance_HA
_geom_hbond_distance_DA
_geom_hbond_angle_DHA
_geom_hbond_publ_flag
? ? ? ? ? ? ? ? ? ? ?

loop_
_geom_torsion_atom_site_label_1
_geom_torsion_atom_site_label_2
_geom_torsion_atom_site_label_3
_geom_torsion_atom_site_label_4
_geom_torsion_site_symmetry_1
_geom_torsion_site_symmetry_2
_geom_torsion_site_symmetry_3
_geom_torsion_site_symmetry_4
_geom_torsion
_geom_torsion_publ_flag
? ? ? ? ? ? ? ? ? ?

loop_
_restr_angle_atom_site_label_1
_restr_angle_site_symmetry_1
_restr_angle_atom_site_label_2
_restr_angle_site_symmetry_2
_restr_angle_atom_site_label_3
_restr_angle_site_symmetry_3
_restr_angle_target
_restr_angle_target_weight_param
? ? ? ? ? ? ? ?

loop_
_restr_distance_atom_site_label_1
_restr_distance_site_symmetry_1
_restr_distance_atom_site_label_2
_restr_distance_site_symmetry_2
_restr_distance_target
_restr_distance_target_weight_param
? ? ? ? ? ?

loop_
_restr_equal_angle_atom_site_label_1
_restr_equal_angle_site_symmetry_1
_restr_equal_angle_atom_site_label_2
_restr_equal_angle_site_symmetry_2
_restr_equal_angle_atom_site_label_3
_restr_equal_angle_site_symmetry_3
_restr_equal_angle_class_class_id
_restr_equal_angle_class_target_weight_param
? ? ? ? ? ? ? ?

loop_
_restr_equal_distance_atom_site_label_1
_restr_equal_distance_site_symmetry_1
_restr_equal_distance_atom_site_label_2
_restr_equal_distance_site_symmetry_2
_restr_equal_distance_class_class_id
_restr_equal_distance_class_target_weight_param
? ? ? ? ? ?

loop_
_restr_equal_torsion_atom_site_label_1
_restr_equal_torsion_site_symmetry_1
_restr_equal_torsion_atom_site_label_2
_restr_equal_torsion_site_symmetry_2
_restr_equal_torsion_atom_site_label_3
_restr_equal_torsion_site_symmetry_3
_restr_equal_torsion_atom_site_label_4
_restr_equal_torsion_site_symmetry_4
_restr_equal_torsion_class_class_id
_restr_equal_torsion_class_target_weight_param
? ? ? ? ? ? ? ? ? ?

loop_
_restr_torsion_atom_site_label_1
_restr_torsion_site_symmetry_1
_restr_torsion_atom_site_label_2
_restr_torsion_site_symmetry_2
_restr_torsion_atom_site_label_3
_restr_torsion_site_symmetry_3
_restr_torsion_atom_site_label_4
_restr_torsion_site_symmetry_4
_restr_torsion_angle_target
_restr_torsion_weight_param
? ? ? ? ? ? ? ? ? ?

loop_
_twin_individual_id
_twin_individual_mass_fraction_refined
_twin_individual_twin_matrix_11
_twin_individual_twin_matrix_12
_twin_individual_twin_matrix_13
_twin_individual_twin_matrix_21
_twin_individual_twin_matrix_22
_twin_individual_twin_matrix_23
_twin_individual_twin_matrix_31
_twin_individual_twin_matrix_32
_twin_individual_twin_matrix_33
1 0.93(6) 1 0 0 0 1 0 0 0 1
2 0.07(6) -1 0 0 0 -1 0 0 0 -1

loop_
_jana_atom_site_adp_c_label
_jana_atom_site_adp_c_type_symbol
_jana_atom_site_adp_c_111
_jana_atom_site_adp_c_112
_jana_atom_site_adp_c_113
_jana_atom_site_adp_c_122
_jana_atom_site_adp_c_123
_jana_atom_site_adp_c_133
_jana_atom_site_adp_c_222
_jana_atom_site_adp_c_223
_jana_atom_site_adp_c_233
_jana_atom_site_adp_c_333
? ? ? ? ? ? ? ? ? ? ? ?

loop_
_jana_atom_site_adp_d_label
_jana_atom_site_adp_d_type_symbol
_jana_atom_site_adp_d_1111
_jana_atom_site_adp_d_1112
_jana_atom_site_adp_d_1113
_jana_atom_site_adp_d_1122
_jana_atom_site_adp_d_1123
_jana_atom_site_adp_d_1133
_jana_atom_site_adp_d_1222
_jana_atom_site_adp_d_1223
_jana_atom_site_adp_d_1233
_jana_atom_site_adp_d_1333
_jana_atom_site_adp_d_2222
_jana_atom_site_adp_d_2223
_jana_atom_site_adp_d_2233
_jana_atom_site_adp_d_2333
_jana_atom_site_adp_d_3333
? ? ? ? ? ? ? ? ? ? ? ? ? ? ? ? ?

loop_
_jana_atom_site_adp_e_label
_jana_atom_site_adp_e_type_symbol
_jana_atom_site_adp_e_11111
_jana_atom_site_adp_e_11112
_jana_atom_site_adp_e_11113
_jana_atom_site_adp_e_11122
_jana_atom_site_adp_e_11123
_jana_atom_site_adp_e_11133
_jana_atom_site_adp_e_11222
_jana_atom_site_adp_e_11223
_jana_atom_site_adp_e_11233
_jana_atom_site_adp_e_11333
_jana_atom_site_adp_e_12222
_jana_atom_site_adp_e_12223
_jana_atom_site_adp_e_12233
_jana_atom_site_adp_e_12333
_jana_atom_site_adp_e_13333
_jana_atom_site_adp_e_22222
_jana_atom_site_adp_e_22223
_jana_atom_site_adp_e_22233
_jana_atom_site_adp_e_22333
_jana_atom_site_adp_e_23333
_jana_atom_site_adp_e_33333
? ? ? ? ? ? ? ? ? ? ? ? ? ? ? ? ? ? ? ? ? ? ?

loop_
_jana_atom_site_adp_f_label
_jana_atom_site_adp_f_type_symbol
_jana_atom_site_adp_f_111111
_jana_atom_site_adp_f_111112
_jana_atom_site_adp_f_111113
_jana_atom_site_adp_f_111122
_jana_atom_site_adp_f_111123
_jana_atom_site_adp_f_111133
_jana_atom_site_adp_f_111222
_jana_atom_site_adp_f_111223
_jana_atom_site_adp_f_111233
_jana_atom_site_adp_f_111333
_jana_atom_site_adp_f_112222
_jana_atom_site_adp_f_112223
_jana_atom_site_adp_f_112233
_jana_atom_site_adp_f_112333
_jana_atom_site_adp_f_113333
_jana_atom_site_adp_f_122222
_jana_atom_site_adp_f_122223
_jana_atom_site_adp_f_122233
_jana_atom_site_adp_f_122333
_jana_atom_site_adp_f_123333
_jana_atom_site_adp_f_133333
_jana_atom_site_adp_f_222222
_jana_atom_site_adp_f_222223
_jana_atom_site_adp_f_222233
_jana_atom_site_adp_f_222333
_jana_atom_site_adp_f_223333
_jana_atom_site_adp_f_233333
_jana_atom_site_adp_f_333333
? ? ? ? ? ? ? ? ? ? ? ? ? ? ? ? ? ? ? ? ? ? ? ? ? ? ? ? ? ?
